data_8102435
loop_
_publ_author_name
'Xun Feng'
'Rong-Lan Zhang'
'Xin-Ge Shi'
'Fang Ruan'

_publ_section_title
;
 Crystal structure of tetra(4,4'-dipyridyl
 sulfide-N)-di(N-isothiocyanato)mangnese(II), Mn(NCS)2(C10H8N2S)4
;
_journal_issue 2
_journal_name_full 'Zeitschrift f\"ur Kristallographie - New Crystal Structures'
_journal_page_first 258
_journal_volume 224
_journal_year 2009
_chemical_formula_sum 'C42 H32 Mn N10 S6'
_chemical_formula_weight 924.08
_chemical_name_systematic
;
4,4'-bipyridyl sulfide, 
-tetra(-4,4'-dipyridyl sulfide-N)-di(N-isothiocyanato)mangne(II) 
;
_space_group_IT_number 2
_symmetry_cell_setting triclinic
_symmetry_space_group_name_Hall '-P 1'
_symmetry_space_group_name_H-M 'P -1'
_atom_sites_solution_hydrogens geom
_atom_sites_solution_primary direct
_atom_sites_solution_secondary difmap
_audit_creation_method SHELXL-97
_cell_angle_alpha 87.663(2)
_cell_angle_beta 76.871(2)
_cell_angle_gamma 67.682(2)
_cell_formula_units_Z 1
_cell_length_a 9.6657(14)
_cell_length_b 11.0772(16)
_cell_length_c 11.3518(16)
_cell_measurement_reflns_used 1925
_cell_measurement_temperature 296(2)
_cell_measurement_theta_max 22.34
_cell_measurement_theta_min 2.43
_cell_volume 1093.6(3)
_computing_cell_refinement 'Bruker SMART'
_computing_data_collection 'Bruker SMART'
_computing_data_reduction 'Bruker SAINT'
_computing_molecular_graphics 'Bruker SHELXTL'
_computing_publication_material 'Bruker SHELXTL'
_computing_structure_refinement 'SHELXL-97 (Sheldrick, 1997)'
_computing_structure_solution 'SHELXS-97 (Sheldrick, 1990)'
_diffrn_ambient_temperature 296(2)
_diffrn_measured_fraction_theta_full 0.993
_diffrn_measured_fraction_theta_max 0.993
_diffrn_measurement_device_type 'CCD area detector'
_diffrn_measurement_method 'phi and omega scans'
_diffrn_radiation_monochromator graphite
_diffrn_radiation_source 'fine-focus sealed tube'
_diffrn_radiation_type MoK\a
_diffrn_radiation_wavelength 0.71073
_diffrn_reflns_av_R_equivalents 0.0244
_diffrn_reflns_av_sigmaI/netI 0.0392
_diffrn_reflns_limit_h_max 11
_diffrn_reflns_limit_h_min -11
_diffrn_reflns_limit_k_max 13
_diffrn_reflns_limit_k_min -13
_diffrn_reflns_limit_l_max 13
_diffrn_reflns_limit_l_min -13
_diffrn_reflns_number 8188
_diffrn_reflns_theta_full 25.50
_diffrn_reflns_theta_max 25.50
_diffrn_reflns_theta_min 2.34
_exptl_absorpt_coefficient_mu 0.632
_exptl_absorpt_correction_T_max 0.7998
_exptl_absorpt_correction_T_min 0.7471
_exptl_absorpt_correction_type none
_exptl_crystal_density_diffrn 1.403
_exptl_crystal_density_meas 0
_exptl_crystal_density_method 'not measured'
_exptl_crystal_F_000 475
_exptl_crystal_size_max 0.49
_exptl_crystal_size_mid 0.42
_exptl_crystal_size_min 0.37
_refine_diff_density_max 1.034
_refine_diff_density_min -0.949
_refine_diff_density_rms 0.057
_refine_ls_extinction_method none
_refine_ls_goodness_of_fit_ref 1.076
_refine_ls_hydrogen_treatment mixed
_refine_ls_matrix_type full
_refine_ls_number_parameters 268
_refine_ls_number_reflns 4040
_refine_ls_number_restraints 0
_refine_ls_restrained_S_all 1.076
_refine_ls_R_factor_all 0.0757
_refine_ls_R_factor_gt 0.0528
_refine_ls_shift/su_max 0.000
_refine_ls_shift/su_mean 0.000
_refine_ls_structure_factor_coef Fsqd
_refine_ls_weighting_details 'calc w=1/[\s^2^(Fo^2^)+(0.0652P)^2^+0.5916P] where P=(Fo^2^+2Fc^2^)/3'
_refine_ls_weighting_scheme calc
_refine_ls_wR_factor_gt 0.1317
_refine_ls_wR_factor_ref 0.1480
_reflns_number_gt 2914
_reflns_number_total 4040
_reflns_threshold_expression >2sigma(I)
_cod_data_source_file 1267-2573.cff
_cod_data_source_block c
_cod_depositor_comments
;
The following automatic conversions were performed:
'_symmetry_cell_setting' value 'Triclinic' changed to 'triclinic'
according to '/home/saulius/struct/CIF-dictionaries/cif_core.dic'
dictionary named 'cif_core.dic' version 2.4.1 from 2010-06-29.

Automatic conversion script
Id: cif_fix_enum 1555 2011-01-17 13:19:09Z saulius 
;
_cod_original_sg_symbol_H-M P-1
_cod_database_code 8102435

loop_
_symmetry_equiv_pos_as_xyz
'x, y, z'
'-x, -y, -z'

loop_
_atom_site_label
_atom_site_type_symbol
_atom_site_fract_x
_atom_site_fract_y
_atom_site_fract_z
_atom_site_U_iso_or_equiv
_atom_site_adp_type
_atom_site_occupancy
_atom_site_symmetry_multiplicity
_atom_site_calc_flag
_atom_site_refinement_flags
_atom_site_disorder_assembly
_atom_site_disorder_group
Mn1 Mn 0.0000 0.5000 0.5000 0.0441(2) Uani 1 2 d S . .
S1 S 0.60814(14) -0.06421(13) 0.27508(16) 0.1098(6) Uani 1 1 d . . .
S2 S -0.19690(11) 0.70117(11) -0.04363(8) 0.0653(3) Uani 1 1 d . . .
S3 S 0.38047(16) 0.70104(17) 0.38788(12) 0.1029(5) Uani 1 1 d . . .
N1 N -0.6527(4) 0.6654(4) -0.0395(4) 0.0802(10) Uani 1 1 d . . .
N2 N -0.0547(3) 0.5475(3) 0.3069(2) 0.0466(6) Uani 1 1 d . . .
N3 N 0.2038(3) 0.3118(3) 0.4237(2) 0.0504(7) Uani 1 1 d . . .
N4 N 1.0309(5) 0.0328(5) 0.2438(6) 0.1135(16) Uani 1 1 d . . .
N5 N 0.1509(3) 0.6058(3) 0.4658(3) 0.0614(8) Uani 1 1 d . . .
C1 C -0.6346(5) 0.7218(5) 0.0526(4) 0.0803(12) Uani 1 1 d . . .
H1 H -0.7180 0.7548 0.1183 0.096 Uiso 1 1 calc R . .
C2 C -0.4999(4) 0.7353(4) 0.0580(4) 0.0704(11) Uani 1 1 d . . .
H2 H -0.4943 0.7772 0.1251 0.084 Uiso 1 1 calc R . .
C3 C -0.3742(4) 0.6860(4) -0.0372(3) 0.0538(8) Uani 1 1 d . . .
C4 C -0.3909(5) 0.6255(4) -0.1328(3) 0.0646(10) Uani 1 1 d . . .
H4 H -0.3085 0.5889 -0.1986 0.078 Uiso 1 1 calc R . .
C5 C -0.5306(6) 0.6196(5) -0.1303(4) 0.0798(13) Uani 1 1 d . . .
H5 H -0.5403 0.5806 -0.1974 0.096 Uiso 1 1 calc R . .
C6 C 0.0090(4) 0.6182(3) 0.2323(3) 0.0515(8) Uani 1 1 d . . .
H6 H 0.0858 0.6377 0.2538 0.062 Uiso 1 1 calc R . .
C7 C -0.0321(4) 0.6642(3) 0.1255(3) 0.0532(8) Uani 1 1 d . . .
H7 H 0.0165 0.7128 0.0768 0.064 Uiso 1 1 calc R . .
C8 C -0.1463(4) 0.6371(3) 0.0917(3) 0.0474(8) Uani 1 1 d . . .
C9 C -0.2086(4) 0.5596(4) 0.1658(3) 0.0582(9) Uani 1 1 d . . .
H9 H -0.2823 0.5353 0.1448 0.070 Uiso 1 1 calc R . .
C10 C -0.1608(4) 0.5189(4) 0.2703(3) 0.0561(9) Uani 1 1 d . . .
H10 H -0.2054 0.4678 0.3192 0.067 Uiso 1 1 calc R . .
C11 C 0.3442(4) 0.2903(4) 0.4385(3) 0.0553(9) Uani 1 1 d . . .
H11 H 0.3565 0.3541 0.4811 0.066 Uiso 1 1 calc R . .
C12 C 0.4707(4) 0.1807(4) 0.3950(4) 0.0623(10) Uani 1 1 d . . .
H12 H 0.5661 0.1707 0.4078 0.075 Uiso 1 1 calc R . .
C13 C 0.4549(4) 0.0848(4) 0.3318(4) 0.0644(10) Uani 1 1 d . . .
C14 C 0.1902(4) 0.2177(4) 0.3624(3) 0.0556(9) Uani 1 1 d . . .
H14 H 0.0933 0.2294 0.3519 0.067 Uiso 1 1 calc R . .
C15 C 0.3105(4) 0.1054(4) 0.3145(4) 0.0669(10) Uani 1 1 d . . .
H15 H 0.2957 0.0437 0.2710 0.080 Uiso 1 1 calc R . .
C16 C 0.9415(8) 0.0712(7) 0.1688(7) 0.133(2) Uani 1 1 d . . .
H16 H 0.9680 0.1205 0.1059 0.160 Uiso 1 1 calc R . .
C17 C 0.8140(6) 0.0469(5) 0.1728(5) 0.1033(17) Uani 1 1 d . . .
H17 H 0.7574 0.0774 0.1140 0.124 Uiso 1 1 calc R . .
C18 C 0.7698(4) -0.0229(4) 0.2643(4) 0.0650(10) Uani 1 1 d . . .
C19 C 0.8591(6) -0.0657(5) 0.3448(4) 0.0862(13) Uani 1 1 d . . .
H19 H 0.8344 -0.1149 0.4085 0.103 Uiso 1 1 calc R . .
C20 C 0.9875(6) -0.0357(6) 0.3311(5) 0.1019(17) Uani 1 1 d . . .
H20 H 1.0475 -0.0659 0.3876 0.122 Uiso 1 1 calc R . .
C21 C 0.2466(4) 0.6455(3) 0.4346(3) 0.0487(8) Uani 1 1 d . . .

loop_
_atom_site_aniso_label
_atom_site_aniso_U_11
_atom_site_aniso_U_22
_atom_site_aniso_U_33
_atom_site_aniso_U_23
_atom_site_aniso_U_13
_atom_site_aniso_U_12
Mn1 0.0373(4) 0.0530(4) 0.0460(4) 0.0064(3) -0.0109(3) -0.0210(3)
S1 0.0615(7) 0.0729(8) 0.1853(16) -0.0526(9) -0.0029(8) -0.0236(6)
S2 0.0584(6) 0.0987(8) 0.0494(5) 0.0196(5) -0.0197(4) -0.0391(5)
S3 0.0936(9) 0.1681(14) 0.0919(9) 0.0272(9) -0.0255(7) -0.0985(10)
N1 0.076(2) 0.100(3) 0.085(3) 0.033(2) -0.039(2) -0.048(2)
N2 0.0428(15) 0.0548(16) 0.0441(15) 0.0016(12) -0.0112(12) -0.0200(13)
N3 0.0457(16) 0.0607(18) 0.0480(15) 0.0023(13) -0.0131(12) -0.0224(14)
N4 0.078(3) 0.136(4) 0.147(5) 0.001(4) -0.030(3) -0.059(3)
N5 0.0559(18) 0.073(2) 0.068(2) 0.0134(16) -0.0213(15) -0.0353(17)
C1 0.053(2) 0.106(4) 0.078(3) 0.013(3) -0.014(2) -0.028(2)
C2 0.058(2) 0.095(3) 0.060(2) -0.001(2) -0.0195(19) -0.027(2)
C3 0.053(2) 0.064(2) 0.0487(19) 0.0126(17) -0.0199(16) -0.0242(17)
C4 0.070(3) 0.078(3) 0.054(2) 0.0119(19) -0.0236(19) -0.032(2)
C5 0.102(4) 0.091(3) 0.075(3) 0.019(2) -0.045(3) -0.055(3)
C6 0.0469(19) 0.061(2) 0.054(2) 0.0027(17) -0.0178(16) -0.0254(17)
C7 0.053(2) 0.063(2) 0.051(2) 0.0085(17) -0.0118(16) -0.0296(17)
C8 0.0439(18) 0.058(2) 0.0400(17) 0.0021(15) -0.0116(14) -0.0183(15)
C9 0.055(2) 0.077(3) 0.059(2) 0.0129(19) -0.0233(17) -0.0381(19)
C10 0.054(2) 0.073(2) 0.053(2) 0.0105(18) -0.0156(16) -0.0363(19)
C11 0.048(2) 0.058(2) 0.060(2) -0.0064(17) -0.0168(16) -0.0177(17)
C12 0.046(2) 0.064(2) 0.077(3) -0.0117(19) -0.0206(18) -0.0165(18)
C13 0.052(2) 0.058(2) 0.082(3) -0.0126(19) -0.0082(19) -0.0209(18)
C14 0.049(2) 0.068(2) 0.058(2) -0.0002(18) -0.0139(16) -0.0288(18)
C15 0.059(2) 0.069(3) 0.079(3) -0.017(2) -0.011(2) -0.032(2)
C16 0.142(6) 0.161(6) 0.139(5) 0.064(5) -0.045(5) -0.102(5)
C17 0.103(4) 0.112(4) 0.123(4) 0.054(4) -0.063(3) -0.054(3)
C18 0.051(2) 0.053(2) 0.083(3) -0.009(2) -0.010(2) -0.0120(18)
C19 0.102(4) 0.088(3) 0.070(3) 0.004(2) -0.015(3) -0.040(3)
C20 0.088(4) 0.109(4) 0.109(4) 0.000(3) -0.053(3) -0.021(3)
C21 0.0482(19) 0.064(2) 0.0425(18) 0.0046(15) -0.0173(15) -0.0264(17)

loop_
_atom_type_symbol
_atom_type_description
_atom_type_scat_dispersion_real
_atom_type_scat_dispersion_imag
_atom_type_scat_source
C C 0.0033 0.0016 'International Tables Vol C Tables 4.2.6.8 and 6.1.1.4'
H H 0.0000 0.0000 'International Tables Vol C Tables 4.2.6.8 and 6.1.1.4'
N N 0.0061 0.0033 'International Tables Vol C Tables 4.2.6.8 and 6.1.1.4'
S S 0.1246 0.1234 'International Tables Vol C Tables 4.2.6.8 and 6.1.1.4'
Mn Mn 0.3368 0.7283 'International Tables Vol C Tables 4.2.6.8 and 6.1.1.4'

loop_
_geom_angle_atom_site_label_1
_geom_angle_atom_site_label_2
_geom_angle_atom_site_label_3
_geom_angle
_geom_angle_site_symmetry_1
_geom_angle_site_symmetry_3
_geom_angle_publ_flag
N5 Mn1 N5 180.0 . 2_566 ?
N5 Mn1 N3 89.77(11) . . ?
N5 Mn1 N3 90.23(11) 2_566 . ?
N5 Mn1 N3 90.23(11) . 2_566 ?
N5 Mn1 N3 89.77(11) 2_566 2_566 ?
N3 Mn1 N3 180.0 . 2_566 ?
N5 Mn1 N2 90.46(10) . . ?
N5 Mn1 N2 89.54(10) 2_566 . ?
N3 Mn1 N2 91.45(9) . . ?
N3 Mn1 N2 88.55(9) 2_566 . ?
N5 Mn1 N2 89.54(10) . 2_566 ?
N5 Mn1 N2 90.46(10) 2_566 2_566 ?
N3 Mn1 N2 88.55(9) . 2_566 ?
N3 Mn1 N2 91.45(9) 2_566 2_566 ?
N2 Mn1 N2 180.000(1) . 2_566 ?
C18 S1 C13 101.87(17) . . ?
C8 S2 C3 104.51(15) . . ?
C1 N1 C5 115.5(4) . . ?
C10 N2 C6 115.7(3) . . ?
C10 N2 Mn1 123.2(2) . . ?
C6 N2 Mn1 120.8(2) . . ?
C11 N3 C14 116.3(3) . . ?
C11 N3 Mn1 121.0(2) . . ?
C14 N3 Mn1 122.6(2) . . ?
C16 N4 C20 114.1(5) . . ?
C21 N5 Mn1 168.9(3) . . ?
N1 C1 C2 124.3(4) . . ?
N1 C1 H1 117.9 . . ?
C2 C1 H1 117.9 . . ?
C3 C2 C1 119.1(4) . . ?
C3 C2 H2 120.5 . . ?
C1 C2 H2 120.5 . . ?
C4 C3 C2 117.2(4) . . ?
C4 C3 S2 119.2(3) . . ?
C2 C3 S2 123.6(3) . . ?
C3 C4 C5 119.1(4) . . ?
C3 C4 H4 120.5 . . ?
C5 C4 H4 120.5 . . ?
N1 C5 C4 124.8(4) . . ?
N1 C5 H5 117.6 . . ?
C4 C5 H5 117.6 . . ?
N2 C6 C7 124.0(3) . . ?
N2 C6 H6 118.0 . . ?
C7 C6 H6 118.0 . . ?
C6 C7 C8 119.2(3) . . ?
C6 C7 H7 120.4 . . ?
C8 C7 H7 120.4 . . ?
C7 C8 C9 117.2(3) . . ?
C7 C8 S2 117.2(3) . . ?
C9 C8 S2 125.6(3) . . ?
C10 C9 C8 119.4(3) . . ?
C10 C9 H9 120.3 . . ?
C8 C9 H9 120.3 . . ?
N2 C10 C9 124.4(3) . . ?
N2 C10 H10 117.8 . . ?
C9 C10 H10 117.8 . . ?
N3 C11 C12 124.1(3) . . ?
N3 C11 H11 118.0 . . ?
C12 C11 H11 118.0 . . ?
C11 C12 C13 118.9(3) . . ?
C11 C12 H12 120.5 . . ?
C13 C12 H12 120.5 . . ?
C12 C13 C15 118.0(3) . . ?
C12 C13 S1 123.4(3) . . ?
C15 C13 S1 118.5(3) . . ?
N3 C14 C15 123.7(3) . . ?
N3 C14 H14 118.1 . . ?
C15 C14 H14 118.1 . . ?
C14 C15 C13 118.9(3) . . ?
C14 C15 H15 120.5 . . ?
C13 C15 H15 120.5 . . ?
N4 C16 C17 126.5(6) . . ?
N4 C16 H16 116.7 . . ?
C17 C16 H16 116.7 . . ?
C16 C17 C18 118.7(5) . . ?
C16 C17 H17 120.6 . . ?
C18 C17 H17 120.6 . . ?
C19 C18 C17 117.2(4) . . ?
C19 C18 S1 120.5(4) . . ?
C17 C18 S1 122.2(4) . . ?
C18 C19 C20 119.0(5) . . ?
C18 C19 H19 120.5 . . ?
C20 C19 H19 120.5 . . ?
N4 C20 C19 124.5(5) . . ?
N4 C20 H20 117.7 . . ?
C19 C20 H20 117.7 . . ?
N5 C21 S3 178.8(3) . . ?

loop_
_geom_bond_atom_site_label_1
_geom_bond_atom_site_label_2
_geom_bond_distance
_geom_bond_site_symmetry_2
_geom_bond_publ_flag
Mn1 N5 2.158(3) . ?
Mn1 N5 2.158(3) 2_566 ?
Mn1 N3 2.287(3) . ?
Mn1 N3 2.287(3) 2_566 ?
Mn1 N2 2.363(3) . ?
Mn1 N2 2.363(3) 2_566 ?
S1 C18 1.765(4) . ?
S1 C13 1.769(4) . ?
S2 C8 1.758(3) . ?
S2 C3 1.769(4) . ?
S3 C21 1.612(4) . ?
N1 C1 1.317(6) . ?
N1 C5 1.322(6) . ?
N2 C10 1.332(4) . ?
N2 C6 1.336(4) . ?
N3 C11 1.334(4) . ?
N3 C14 1.339(4) . ?
N4 C16 1.295(8) . ?
N4 C20 1.314(7) . ?
N5 C21 1.150(4) . ?
C1 C2 1.380(5) . ?
C1 H1 0.9300 . ?
C2 C3 1.375(5) . ?
C2 H2 0.9300 . ?
C3 C4 1.369(5) . ?
C4 C5 1.371(5) . ?
C4 H4 0.9300 . ?
C5 H5 0.9300 . ?
C6 C7 1.380(5) . ?
C6 H6 0.9300 . ?
C7 C8 1.382(4) . ?
C7 H7 0.9300 . ?
C8 C9 1.383(5) . ?
C9 C10 1.368(5) . ?
C9 H9 0.9300 . ?
C10 H10 0.9300 . ?
C11 C12 1.364(5) . ?
C11 H11 0.9300 . ?
C12 C13 1.379(5) . ?
C12 H12 0.9300 . ?
C13 C15 1.384(5) . ?
C14 C15 1.365(5) . ?
C14 H14 0.9300 . ?
C15 H15 0.9300 . ?
C16 C17 1.349(7) . ?
C16 H16 0.9300 . ?
C17 C18 1.358(6) . ?
C17 H17 0.9300 . ?
C18 C19 1.348(6) . ?
C19 C20 1.378(7) . ?
C19 H19 0.9300 . ?
C20 H20 0.9300 . ?

loop_
_geom_torsion_atom_site_label_1
_geom_torsion_atom_site_label_2
_geom_torsion_atom_site_label_3
_geom_torsion_atom_site_label_4
_geom_torsion
_geom_torsion_site_symmetry_1
_geom_torsion_site_symmetry_2
_geom_torsion_site_symmetry_3
_geom_torsion_site_symmetry_4
_geom_torsion_publ_flag
N5 Mn1 N2 C10 -173.0(3) . . . . ?
N5 Mn1 N2 C10 7.0(3) 2_566 . . . ?
N3 Mn1 N2 C10 97.2(3) . . . . ?
N3 Mn1 N2 C10 -82.8(3) 2_566 . . . ?
N2 Mn1 N2 C10 -31(100) 2_566 . . . ?
N5 Mn1 N2 C6 -0.3(2) . . . . ?
N5 Mn1 N2 C6 179.7(2) 2_566 . . . ?
N3 Mn1 N2 C6 -90.1(2) . . . . ?
N3 Mn1 N2 C6 89.9(2) 2_566 . . . ?
N2 Mn1 N2 C6 141(100) 2_566 . . . ?
N5 Mn1 N3 C11 33.8(3) . . . . ?
N5 Mn1 N3 C11 -146.2(3) 2_566 . . . ?
N3 Mn1 N3 C11 -67(100) 2_566 . . . ?
N2 Mn1 N3 C11 124.3(3) . . . . ?
N2 Mn1 N3 C11 -55.7(3) 2_566 . . . ?
N5 Mn1 N3 C14 -146.2(3) . . . . ?
N5 Mn1 N3 C14 33.8(3) 2_566 . . . ?
N3 Mn1 N3 C14 113(100) 2_566 . . . ?
N2 Mn1 N3 C14 -55.7(3) . . . . ?
N2 Mn1 N3 C14 124.3(3) 2_566 . . . ?
N5 Mn1 N5 C21 157(100) 2_566 . . . ?
N3 Mn1 N5 C21 20.7(15) . . . . ?
N3 Mn1 N5 C21 -159.3(15) 2_566 . . . ?
N2 Mn1 N5 C21 -70.7(15) . . . . ?
N2 Mn1 N5 C21 109.3(15) 2_566 . . . ?
C5 N1 C1 C2 0.3(7) . . . . ?
N1 C1 C2 C3 -0.8(7) . . . . ?
C1 C2 C3 C4 -0.1(6) . . . . ?
C1 C2 C3 S2 178.0(3) . . . . ?
C8 S2 C3 C4 -127.7(3) . . . . ?
C8 S2 C3 C2 54.2(4) . . . . ?
C2 C3 C4 C5 1.4(6) . . . . ?
S2 C3 C4 C5 -176.8(3) . . . . ?
C1 N1 C5 C4 1.1(7) . . . . ?
C3 C4 C5 N1 -2.1(7) . . . . ?
C10 N2 C6 C7 1.9(5) . . . . ?
Mn1 N2 C6 C7 -171.2(3) . . . . ?
N2 C6 C7 C8 0.3(5) . . . . ?
C6 C7 C8 C9 -2.7(5) . . . . ?
C6 C7 C8 S2 178.6(3) . . . . ?
C3 S2 C8 C7 -164.9(3) . . . . ?
C3 S2 C8 C9 16.6(4) . . . . ?
C7 C8 C9 C10 3.0(5) . . . . ?
S2 C8 C9 C10 -178.5(3) . . . . ?
C6 N2 C10 C9 -1.6(5) . . . . ?
Mn1 N2 C10 C9 171.3(3) . . . . ?
C8 C9 C10 N2 -0.8(6) . . . . ?
C14 N3 C11 C12 0.3(5) . . . . ?
Mn1 N3 C11 C12 -179.7(3) . . . . ?
N3 C11 C12 C13 -0.1(6) . . . . ?
C11 C12 C13 C15 0.6(6) . . . . ?
C11 C12 C13 S1 -177.8(3) . . . . ?
C18 S1 C13 C12 -23.2(4) . . . . ?
C18 S1 C13 C15 158.4(4) . . . . ?
C11 N3 C14 C15 -1.0(5) . . . . ?
Mn1 N3 C14 C15 179.0(3) . . . . ?
N3 C14 C15 C13 1.5(6) . . . . ?
C12 C13 C15 C14 -1.3(6) . . . . ?
S1 C13 C15 C14 177.2(3) . . . . ?
C20 N4 C16 C17 -0.4(11) . . . . ?
N4 C16 C17 C18 1.0(11) . . . . ?
C16 C17 C18 C19 -1.2(8) . . . . ?
C16 C17 C18 S1 -178.0(5) . . . . ?
C13 S1 C18 C19 105.9(4) . . . . ?
C13 S1 C18 C17 -77.4(4) . . . . ?
C17 C18 C19 C20 0.8(7) . . . . ?
S1 C18 C19 C20 177.7(4) . . . . ?
C16 N4 C20 C19 -0.1(9) . . . . ?
C18 C19 C20 N4 -0.2(8) . . . . ?
Mn1 N5 C21 S3 56(17) . . . . ?
